data_2017782
loop_
_publ_author_name
'Janicki, Rafa\/l'
'Starynowicz, Przemys\/law'

_publ_section_title
;
 Charge density distribution in aminomethylphosphonic acid
;
_journal_coeditor_code SO5036
_journal_issue 5
_journal_name_full 'Acta Crystallographica Section B'
_journal_page_first 559
_journal_page_last 567
_journal_paper_doi 10.1107/S0108768110026091
_journal_volume 66
_journal_year 2010
_chemical_formula_sum 'C H6 N O3 P'
_chemical_formula_weight 111.04
_chemical_name_systematic
;
 aminomethylphosphonic acid
;
_space_group_IT_number 61
_symmetry_cell_setting orthorhombic
_symmetry_space_group_name_Hall '-P 2ac 2ab'
_symmetry_space_group_name_H-M 'P b c a'
_atom_sites_solution_hydrogens difmap
_atom_sites_solution_primary 'from literature'
_atom_sites_solution_secondary 'from literature'
_audit_creation_method SHELXL-97
_cell_angle_alpha 90.00
_cell_angle_beta 90.00
_cell_angle_gamma 90.00
_cell_formula_units_Z 8
_cell_length_a 8.977(7)
_cell_length_b 9.186(7)
_cell_length_c 10.003(7)
_cell_measurement_reflns_used 36516
_cell_measurement_temperature 85(2)
_cell_measurement_theta_max 75.8185
_cell_measurement_theta_min 4.4266
_cell_volume 824.9(11)
_computing_cell_refinement
;
CrysAlisPro, Oxford Diffraction Ltd.,
Version 1.171.33.32 (release 27-01-2009 CrysAlis171 .NET)
(compiled Jan 27 2009,14:17:37)
;
_computing_data_collection
;
CrysAlisPro, Oxford Diffraction Ltd.,
Version 1.171.33.32 (release 27-01-2009 CrysAlis171 .NET)
(compiled Jan 27 2009,14:17:37)
;
_computing_data_reduction
;
CrysAlisPro, Oxford Diffraction Ltd.,
Version 1.171.33.32 (release 27-01-2009 CrysAlis171 .NET)
(compiled Jan 27 2009,14:17:37)
;
_computing_structure_refinement 'SHELXL-97 (Sheldrick, 1997)'
_computing_structure_solution 'SHELXS-97 (Sheldrick, 1990)'
_diffrn_ambient_temperature 85(2)
_diffrn_detector_area_resol_mean 8.1956
_diffrn_measured_fraction_theta_full 1.000
_diffrn_measured_fraction_theta_max 0.977
_diffrn_measurement_device_type 'Goniometer Xcalibur, detector: Onyx'
_diffrn_measurement_method '\w and \p scans'
_diffrn_radiation_monochromator graphite
_diffrn_radiation_source 'fine-focus sealed tube'
_diffrn_radiation_type MoK\a
_diffrn_radiation_wavelength 0.71073
_diffrn_reflns_av_R_equivalents 0.0306
_diffrn_reflns_av_sigmaI/netI 0.0174
_diffrn_reflns_limit_h_max 24
_diffrn_reflns_limit_h_min -23
_diffrn_reflns_limit_k_max 12
_diffrn_reflns_limit_k_min -24
_diffrn_reflns_limit_l_max 27
_diffrn_reflns_limit_l_min -26
_diffrn_reflns_number 80581
_diffrn_reflns_theta_full 30.00
_diffrn_reflns_theta_max 76.40
_diffrn_reflns_theta_min 3.77
_exptl_absorpt_coefficient_mu 0.526
_exptl_absorpt_correction_T_max 0.942
_exptl_absorpt_correction_T_min 0.886
_exptl_absorpt_correction_type analytical
_exptl_absorpt_process_details
;
CrysAlis RED, Oxford Diffraction Ltd.,
Version 1.171.33.32 (release 27-01-2009 CrysAlis171 .NET)
(compiled Jan 27 2009,14:17:37)
Analytical numeric absorption correction using a multifaceted crystal
model based on expressions derived by R.C. Clark & J.S. Reid.
(Clark, R. C. & Reid, J. S. (1995). Acta Cryst. A51, 887-897)
;
_exptl_crystal_colour colourless
_exptl_crystal_density_diffrn 1.788
_exptl_crystal_density_method 'not measured'
_exptl_crystal_description 'triangular prism'
_exptl_crystal_F_000 464
_exptl_crystal_size_max 0.3799
_exptl_crystal_size_mid 0.2954
_exptl_crystal_size_min 0.2112
_refine_diff_density_max 0.515
_refine_diff_density_min -0.705
_refine_ls_extinction_method none
_refine_ls_goodness_of_fit_ref 2.000
_refine_ls_hydrogen_treatment refall
_refine_ls_matrix_type full
_refine_ls_number_parameters 79
_refine_ls_number_reflns 8630
_refine_ls_number_restraints 0
_refine_ls_restrained_S_all 2.000
_refine_ls_R_factor_all 0.0308
_refine_ls_R_factor_gt 0.0217
_refine_ls_shift/su_max 0.005
_refine_ls_shift/su_mean 0.000
_refine_ls_structure_factor_coef Fsqd
_refine_ls_weighting_details 'calc w=1/[\s^2^(Fo^2^)+(0.0000P)^2^+0.0000P] where P=(Fo^2^+2Fc^2^)/3'
_refine_ls_weighting_scheme calc
_refine_ls_wR_factor_gt 0.0452
_refine_ls_wR_factor_ref 0.0463
_reflns_number_gt 7006
_reflns_number_total 8630
_reflns_threshold_expression >2sigma(I)
_cod_data_source_file so5036.cif
_cod_data_source_block pl1absn
_cod_original_sg_symbol_H-M Pbca
_cod_database_code 2017782

loop_
_symmetry_equiv_pos_as_xyz
'x, y, z'
'-x+1/2, -y, z+1/2'
'-x, y+1/2, -z+1/2'
'x+1/2, -y+1/2, -z'
'-x, -y, -z'
'x-1/2, y, -z-1/2'
'x, -y-1/2, z-1/2'
'-x-1/2, y-1/2, z'

loop_
_atom_site_type_symbol
_atom_site_label
_atom_site_fract_x
_atom_site_fract_y
_atom_site_fract_z
_atom_site_U_iso_or_equiv
_atom_site_adp_type
_atom_site_calc_flag
_atom_site_refinement_flags
_atom_site_occupancy
_atom_site_disorder_assembly
_atom_site_disorder_group
P P 0.236403(6) 0.628028(6) 0.441060(5) 0.004940(10) Uani d . 1 . .
O O1 0.19391(2) 0.646334(19) 0.584733(16) 0.00862(2) Uani d . 1 . .
O O2 0.335313(17) 0.498867(17) 0.409145(17) 0.00740(2) Uani d . 1 . .
O O3 0.316973(19) 0.765242(18) 0.381243(18) 0.00857(2) Uani d . 1 . .
C C 0.06901(2) 0.60750(2) 0.34063(2) 0.00746(2) Uani d . 1 . .
N N 0.10764(2) 0.58701(2) 0.196965(18) 0.00746(2) Uani d . 1 . .
H H1 0.0115(7) 0.5243(7) 0.3684(6) 0.0157(15) Uiso d . 1 . .
H H2 0.0038(7) 0.6885(7) 0.3427(6) 0.0144(14) Uiso d . 1 . .
H H3 0.0253(9) 0.5616(8) 0.1537(7) 0.0262(18) Uiso d . 1 . .
H H4 0.1742(8) 0.5213(8) 0.1856(7) 0.0195(16) Uiso d . 1 . .
H H5 0.1419(8) 0.6752(7) 0.1610(7) 0.0188(16) Uiso d . 1 . .
H H6 0.2614(11) 0.8517(8) 0.3936(11) 0.041(3) Uiso d . 1 . .

loop_
_atom_site_aniso_label
_atom_site_aniso_U_11
_atom_site_aniso_U_22
_atom_site_aniso_U_33
_atom_site_aniso_U_12
_atom_site_aniso_U_13
_atom_site_aniso_U_23
P 0.005620(10) 0.004490(10) 0.004710(10) 0.000040(10) 0.000030(10) -0.000060(10)
O1 0.01103(5) 0.00955(5) 0.00529(4) 0.00105(4) 0.00075(3) -0.00069(3)
O2 0.00742(4) 0.00550(4) 0.00927(4) 0.00104(3) 0.00071(3) -0.00028(3)
O3 0.00886(4) 0.00553(4) 0.01131(5) -0.00089(3) 0.00118(4) 0.00112(3)
C 0.00633(5) 0.00940(6) 0.00664(5) -0.00016(4) 0.00008(4) -0.00008(4)
N 0.00783(4) 0.00849(5) 0.00607(4) -0.00016(3) -0.00064(3) -0.00013(3)

loop_
_atom_type_symbol
_atom_type_description
_atom_type_scat_dispersion_real
_atom_type_scat_dispersion_imag
_atom_type_scat_source
C C 0.0033 0.0016 'International Tables Vol C Tables 4.2.6.8 and 6.1.1.4'
H H 0.0000 0.0000 'International Tables Vol C Tables 4.2.6.8 and 6.1.1.4'
N N 0.0061 0.0033 'International Tables Vol C Tables 4.2.6.8 and 6.1.1.4'
O O 0.0106 0.0060 'International Tables Vol C Tables 4.2.6.8 and 6.1.1.4'
P P 0.1023 0.0942 'International Tables Vol C Tables 4.2.6.8 and 6.1.1.4'

loop_
_geom_angle_atom_site_label_1
_geom_angle_atom_site_label_2
_geom_angle_atom_site_label_3
_geom_angle_site_symmetry_1
_geom_angle_site_symmetry_3
_geom_angle
_geom_angle_publ_flag
O1 P O2 . . 116.074(12) ?
O1 P O3 . . 113.13(3) ?
O2 P O3 . . 106.14(5) ?
O1 P C . . 109.38(4) ?
O2 P C . . 106.66(4) ?
O3 P C . . 104.67(3) ?
N C P . . 110.72(4) ?

loop_
_geom_bond_atom_site_label_1
_geom_bond_atom_site_label_2
_geom_bond_site_symmetry_2
_geom_bond_distance
_geom_bond_publ_flag
P O1 . 1.4964(10) ?
P O2 . 1.5159(8) ?
P O3 . 1.5716(9) ?
P C . 1.8173(11) ?
C N . 1.4903(10) ?

loop_
_geom_hbond_atom_site_label_D
_geom_hbond_atom_site_label_H
_geom_hbond_atom_site_label_A
_geom_hbond_site_symmetry_A
_geom_hbond_distance_DH
_geom_hbond_distance_HA
_geom_hbond_distance_DA
_geom_hbond_angle_DHA
N H3 O2 6_556 0.888(8) 1.906(8) 2.7854(17) 170.0(7)
N H4 O1 2_564 0.857(7) 2.189(7) 3.0048(15) 159.1(6)
N H5 O1 7_575 0.938(7) 1.868(7) 2.8036(17) 175.2(7)
O3 H6 O2 8_665 0.946(8) 1.614(8) 2.5598(15) 178.0(11)

loop_
_cod_related_entry_id
_cod_related_entry_database
_cod_related_entry_code
1 ChemSpider 13399
